data_1536716
loop_
_publ_author_name
'Popov, A.I.'
'Val'kovskii, M.D.'
'Sukhoverkhov, V.F.'

_publ_section_title
;
 Structure of fluoroantimonates(V) and fluorobismuthates(V) of alkaline
 earth metals
;
_journal_name_full 'Zhurnal Neorganicheskoi Khimii'
_journal_page_first 2831
_journal_page_last 2836
_journal_volume 35
_journal_year 1990
_chemical_formula_sum 'Ba F12 Sb2'
_chemical_name_systematic 'Ba (Sb F6)2'
_space_group_IT_number 1
_symmetry_space_group_name_Hall 'P 1'
_symmetry_space_group_name_H-M 'P 1'
_cell_angle_alpha 104.7
_cell_angle_beta 100.25
_cell_angle_gamma 116.5
_cell_formula_units_Z 1
_cell_length_a 4.885
_cell_length_b 5.074
_cell_length_c 8.627
_cell_volume 174.317
_citation_journal_id_ASTM ZNOKAQ
_cod_data_source_file Popov_ZNOKAQ_1990_1071.cif
_cod_data_source_block Ba1F12Sb2
_cod_original_cell_volume 174.3172
_cod_original_formula_sum 'Ba1 F12 Sb2'
_cod_database_code 1536716

loop_
_symmetry_equiv_pos_as_xyz
x,y,z

loop_
_atom_site_label
_atom_site_type_symbol
_atom_site_fract_x
_atom_site_fract_y
_atom_site_fract_z
_atom_site_occupancy
_atom_site_U_iso_or_equiv
F10 F-1 0.297 0.864 0.515 1 0.0
Sb2 Sb+5 0.898 0.617 0.395 1 0.0
Sb1 Sb+5 0.578 0.264 0.896 1 0.0
F1 F-1 0.18 0.017 0.771 1 0.0
F12 F-1 0.797 0.852 0.515 1 0.0
F6 F-1 0.477 0.5 0.021 1 0.0
F2 F-1 0.633 0.482 0.771 1 0.0
F3 F-1 0.679 0.029 0.771 1 0.0
F9 F-1 0.999 0.382 0.27 1 0.0
F7 F-1 0.501 0.37 0.27 1 0.0
F5 F-1 0.522 0.047 0.021 1 0.0
F8 F-1 0.953 0.835 0.27 1 0.0
F4 F-1 0.975 0.511 0.021 1 0.0
Ba1 Ba+2 0 0 0 1 0.0
F11 F-1 0.843 0.4 0.515 1 0.0
